data_7243130
loop_
_publ_author_name
'Mylonas-Margaritis, Ioannis'
'Mayans, J\'ulia'
'Tong, Wenming'
'Farr\`as, Pau'
'Escuer, Albert'
'McArdle, Patrick'
'Papatriantafyllopoulou, Constantina'

_publ_section_title
;
 Synthesis and characterization of new coordination compounds by the use
 of 2-pyridinemethanol and di- or tricarboxylic acids
;
_journal_issue 32
_journal_name_full CrystEngComm
_journal_page_first 5489
_journal_page_last 5497
_journal_paper_doi 10.1039/D1CE00659B
_journal_volume 23
_journal_year 2021
_chemical_absolute_configuration ad
_chemical_formula_sum 'C23 H22 N3 O7 Zn2'
_chemical_formula_weight 583.17
_space_group_crystal_system orthorhombic
_space_group_IT_number 33
_space_group_name_Hall 'P 2c -2n'
_space_group_name_H-M_alt 'P n a 21'
_atom_sites_solution_hydrogens geom
_audit_creation_method SHELXL-2018/3
_audit_update_record
;
2021-03-27 deposited with the CCDC.	2021-06-30 downloaded from the CCDC.
;
_cell_angle_alpha 90
_cell_angle_beta 90
_cell_angle_gamma 90
_cell_formula_units_Z 4
_cell_length_a 17.0340(5)
_cell_length_b 11.4043(3)
_cell_length_c 12.6992(3)
_cell_measurement_reflns_used 4598
_cell_measurement_temperature 299.0(2)
_cell_measurement_theta_max 29.2050
_cell_measurement_theta_min 3.8570
_cell_volume 2466.96(11)
_computing_cell_refinement 'crysalispro 1.171.40.14e (rigaku od, 2018)'
_computing_data_collection 'crysalispro 1.171.40.14e (rigaku od, 2018)'
_computing_data_reduction 'crysalispro 1.171.40.14e (rigaku od, 2018)'
_computing_molecular_graphics 'ORTEX - P. McArdle, J.Appl.Cryst.,1995,28,65-65.'
_computing_publication_material 'Oscail - P. McArdle, J.Appl.Cryst.,2017,50,320-326.'
_computing_structure_refinement 'SHELXL-2018/3 (Sheldrick, 2018)'
_computing_structure_solution 'SHELXT 2018/2 (Sheldrick, 2018)'
_diffrn_ambient_temperature 299.0(2)
_diffrn_detector_area_resol_mean 16.1048
_diffrn_measured_fraction_theta_full 0.997
_diffrn_measured_fraction_theta_max 0.925
_diffrn_measurement_device_type 'xcalibur, sapphire3'
_diffrn_measurement_method '\w scans'
_diffrn_radiation_type MoK\a
_diffrn_radiation_wavelength 0.71073
_diffrn_reflns_av_R_equivalents 0.0290
_diffrn_reflns_av_unetI/netI 0.0377
_diffrn_reflns_Laue_measured_fraction_full 0.997
_diffrn_reflns_Laue_measured_fraction_max 0.925
_diffrn_reflns_limit_h_max 11
_diffrn_reflns_limit_h_min -23
_diffrn_reflns_limit_k_max 13
_diffrn_reflns_limit_k_min -15
_diffrn_reflns_limit_l_max 17
_diffrn_reflns_limit_l_min -17
_diffrn_reflns_number 19183
_diffrn_reflns_point_group_measured_fraction_full 0.995
_diffrn_reflns_point_group_measured_fraction_max 0.881
_diffrn_reflns_theta_full 25.242
_diffrn_reflns_theta_max 29.273
_diffrn_reflns_theta_min 3.573
_diffrn_source 'fine-focus sealed x-ray tube'
_exptl_absorpt_coefficient_mu 1.992
_exptl_absorpt_correction_T_max 1.00000
_exptl_absorpt_correction_T_min 0.73782
_exptl_absorpt_correction_type multi-scan
_exptl_absorpt_process_details
;
crysalispro 1.171.40.14e (rigaku oxford diffraction, 2018)
empirical absorption correction using spherical harmonics,
 implemented in scale3 abspack scaling algorithm.
;
_exptl_crystal_colour Colourless
_exptl_crystal_density_diffrn 1.570
_exptl_crystal_description Parallelepiped
_exptl_crystal_F_000 1188
_exptl_crystal_size_max 0.50
_exptl_crystal_size_mid 0.40
_exptl_crystal_size_min 0.20
_refine_diff_density_max 0.391
_refine_diff_density_min -0.263
_refine_diff_density_rms 0.055
_refine_ls_abs_structure_details
;
 Flack x determined using 1844 quotients [(I+)-(I-)]/[(I+)+(I-)]
 (Parsons, Flack and Wagner, Acta Cryst. B69 (2013) 249-259).
;
_refine_ls_abs_structure_Flack -0.014(9)
_refine_ls_extinction_method none
_refine_ls_goodness_of_fit_ref 0.852
_refine_ls_hydrogen_treatment constr
_refine_ls_matrix_type full
_refine_ls_number_parameters 347
_refine_ls_number_reflns 5937
_refine_ls_number_restraints 279
_refine_ls_restrained_S_all 0.839
_refine_ls_R_factor_all 0.0506
_refine_ls_R_factor_gt 0.0309
_refine_ls_shift/su_max 0.006
_refine_ls_shift/su_mean 0.000
_refine_ls_structure_factor_coef Fsqd
_refine_ls_weighting_details 'w=1/[\s^2^(Fo^2^)+(0.0647P)^2^+0.2714P] where P=(Fo^2^+2Fc^2^)/3'
_refine_ls_weighting_scheme calc
_refine_ls_wR_factor_gt 0.0790
_refine_ls_wR_factor_ref 0.0944
_reflns_Friedel_coverage 0.826
_reflns_Friedel_fraction_full 0.993
_reflns_Friedel_fraction_max 0.833
_reflns_number_gt 4580
_reflns_number_total 5937
_reflns_threshold_expression 'I > 2\s(I)'
_cod_data_source_file d1ce00659b2.cif
_cod_data_source_block i3986
_cod_depositor_comments 'Adding full bibliography for 7243129--7243133.cif.'
_cod_database_code 7243130
_shelx_shelxl_version_number 2018/3
_shelx_space_group_comment
;
The symmetry employed for this shelxl refinement is uniquely defined
by the following loop, which should always be used as a source of
symmetry information in preference to the above space-group names.
They are only intended as comments.
;
_shelx_estimated_absorpt_t_min 0.436
_shelx_estimated_absorpt_t_max 0.691

loop_
_space_group_symop_operation_xyz
'x, y, z'
'-x, -y, z+1/2'
'x+1/2, -y+1/2, z'
'-x+1/2, y+1/2, z+1/2'

loop_
_atom_site_label
_atom_site_type_symbol
_atom_site_fract_x
_atom_site_fract_y
_atom_site_fract_z
_atom_site_U_iso_or_equiv
_atom_site_adp_type
_atom_site_occupancy
_atom_site_site_symmetry_order
_atom_site_calc_flag
_atom_site_refinement_flags_posn
_atom_site_refinement_flags_adp
_atom_site_refinement_flags_occupancy
_atom_site_disorder_assembly
_atom_site_disorder_group
Zn1 Zn 0.50170(4) 0.41336(3) 0.74890(7) 0.03206(13) Uani 1 1 d . . . . .
Zn2 Zn 0.54171(2) 0.50007(6) 0.49808(8) 0.03501(13) Uani 1 1 d . . . . .
O1 O 0.4799(3) 0.5936(3) 0.4053(3) 0.0420(11) Uani 1 1 d . . . . .
O2 O 0.6137(3) 0.6049(4) 0.5732(4) 0.0605(13) Uani 1 1 d . . . . .
O3 O 0.5743(2) 0.5655(3) 0.7359(3) 0.0504(9) Uani 1 1 d . . . . .
O4 O 0.8981(2) 0.9809(3) 0.7663(3) 0.0467(9) Uani 1 1 d . . . . .
O5 O 0.8880(3) 0.8937(4) 0.9223(4) 0.0574(13) Uani 1 1 d . . . . .
O6 O 0.4859(2) 0.3992(3) 0.5926(4) 0.0411(10) Uani 1 1 d . . . . .
O7 O 0.0654(15) 0.4990(18) 0.5608(18) 0.163(9) Uani 0.5 1 d . . P A 1
O7A O 0.0118(18) 0.574(2) 0.5461(19) 0.178(9) Uani 0.5 1 d . . P A 2
N1 N 0.3910(2) 0.6904(4) 0.2562(4) 0.0477(10) Uani 1 1 d . . . . .
N2 N 0.4293(2) 0.2583(3) 0.7390(4) 0.0461(9) Uani 1 1 d . . . . .
N3 N 0.0189(4) 0.5939(6) 0.7092(7) 0.087(2) Uani 1 1 d . . . . .
C1 C 0.3677(3) 0.7094(5) 0.3538(5) 0.0594(14) Uani 1 1 d . . . . .
C2 C 0.3058(4) 0.7849(6) 0.3763(7) 0.083(2) Uani 1 1 d . . . . .
H2 H 0.290492 0.798759 0.445529 0.107 Uiso 1 1 calc R U . . .
C3 C 0.2675(4) 0.8385(6) 0.2936(8) 0.087(2) Uani 1 1 d . . . . .
H3 H 0.225514 0.888754 0.306121 0.114 Uiso 1 1 calc R U . . .
C4 C 0.2919(4) 0.8171(6) 0.1941(7) 0.085(2) Uani 1 1 d . . . . .
H4 H 0.266950 0.852872 0.137444 0.110 Uiso 1 1 calc R U . . .
C5 C 0.3531(4) 0.7433(5) 0.1774(6) 0.0666(16) Uani 1 1 d . . . . .
H5 H 0.369116 0.728981 0.108615 0.087 Uiso 1 1 calc R U . . .
C6 C 0.4093(5) 0.6410(8) 0.4387(6) 0.080(2) Uani 1 1 d . . . . .
H6A H 0.419073 0.692404 0.498190 0.104 Uiso 1 1 calc R U . . .
H6B H 0.375311 0.578190 0.462611 0.104 Uiso 1 1 calc R U . . .
C7 C 0.6172(3) 0.6137(4) 0.6708(5) 0.0390(11) Uani 1 1 d . . . . .
C8 C 0.6815(3) 0.6928(4) 0.7118(4) 0.0355(11) Uani 1 1 d . . . . .
C9 C 0.7078(3) 0.6805(5) 0.8134(4) 0.0475(14) Uani 1 1 d . . . . .
H9 H 0.685477 0.623757 0.856656 0.062 Uiso 1 1 calc R U . . .
C10 C 0.7669(4) 0.7510(5) 0.8521(5) 0.0474(14) Uani 1 1 d . . . . .
H10 H 0.783668 0.742581 0.921345 0.062 Uiso 1 1 calc R U . . .
C11 C 0.8015(3) 0.8351(4) 0.7872(4) 0.0346(11) Uani 1 1 d . . . . .
C12 C 0.7748(3) 0.8481(5) 0.6858(4) 0.0422(12) Uani 1 1 d . . . . .
H12 H 0.797053 0.904573 0.642230 0.055 Uiso 1 1 calc R U . . .
C13 C 0.7147(3) 0.7772(5) 0.6478(4) 0.0404(12) Uani 1 1 d . . . . .
H13 H 0.696745 0.786739 0.579159 0.053 Uiso 1 1 calc R U . . .
C14 C 0.8681(3) 0.9099(4) 0.8270(5) 0.0361(11) Uani 1 1 d . . . . .
C15 C 0.4048(4) 0.1886(5) 0.8185(5) 0.0636(15) Uani 1 1 d . . . . .
H15 H 0.419477 0.206411 0.887205 0.083 Uiso 1 1 calc R U . . .
C16 C 0.3588(5) 0.0922(6) 0.8000(8) 0.086(2) Uani 1 1 d . . . . .
H16 H 0.342790 0.045005 0.855760 0.112 Uiso 1 1 calc R U . . .
C17 C 0.3367(5) 0.0659(6) 0.7002(8) 0.094(2) Uani 1 1 d . . . . .
H17 H 0.304978 0.001181 0.687180 0.122 Uiso 1 1 calc R U . . .
C18 C 0.3617(4) 0.1356(5) 0.6184(6) 0.0763(19) Uani 1 1 d . . . . .
H18 H 0.347429 0.118299 0.549433 0.099 Uiso 1 1 calc R U . . .
C19 C 0.4086(3) 0.2323(5) 0.6403(5) 0.0529(13) Uani 1 1 d . . . . .
C20 C 0.4388(5) 0.3108(7) 0.5570(5) 0.073(2) Uani 1 1 d . . . . .
H20A H 0.468123 0.264148 0.506634 0.096 Uiso 1 1 calc R U . . .
H20B H 0.394525 0.344988 0.520016 0.096 Uiso 1 1 calc R U . . .
C21 C 0.0450(9) 0.5334(15) 0.6359(14) 0.149(5) Uani 1 1 d . . . . .
C22 C 0.0116(19) 0.633(4) 0.808(3) 0.124(9) Uani 0.4 1 d . . P B 1
H22A H -0.021993 0.581238 0.847040 0.162 Uiso 0.4 1 calc R U P B 1
H22B H -0.010691 0.710315 0.807381 0.162 Uiso 0.4 1 calc R U P B 1
H22C H 0.062416 0.635579 0.840824 0.162 Uiso 0.4 1 calc R U P B 1
C22A C 0.0640(11) 0.5390(18) 0.8001(17) 0.122(6) Uani 0.6 1 d . . P B 2
H22D H 0.029838 0.530463 0.859702 0.159 Uiso 0.6 1 calc R U P B 2
H22E H 0.107456 0.588453 0.818624 0.159 Uiso 0.6 1 calc R U P B 2
H22F H 0.083219 0.463306 0.779235 0.159 Uiso 0.6 1 calc R U P B 2
C23 C -0.0345(10) 0.6792(13) 0.734(2) 0.123(7) Uani 0.6 1 d . . P B 1
H23A H -0.008099 0.753268 0.739809 0.160 Uiso 0.6 1 calc R U P B 1
H23B H -0.059425 0.660403 0.799345 0.160 Uiso 0.6 1 calc R U P B 1
H23C H -0.073363 0.683773 0.679140 0.160 Uiso 0.6 1 calc R U P B 1
C23A C -0.0319(18) 0.664(3) 0.627(3) 0.127(9) Uani 0.4 1 d . . P B 2
H23D H -0.029967 0.746395 0.643419 0.164 Uiso 0.4 1 calc R U P B 2
H23E H -0.085362 0.637645 0.629984 0.164 Uiso 0.4 1 calc R U P B 2
H23F H -0.011471 0.651662 0.557477 0.164 Uiso 0.4 1 calc R U P B 2

loop_
_atom_site_aniso_label
_atom_site_aniso_U_11
_atom_site_aniso_U_22
_atom_site_aniso_U_33
_atom_site_aniso_U_23
_atom_site_aniso_U_13
_atom_site_aniso_U_12
Zn1 0.0284(2) 0.0359(2) 0.0319(2) -0.0009(4) 0.00148(16) 0.0000(3)
Zn2 0.0353(2) 0.0424(2) 0.0273(2) -0.00391(16) 0.0014(4) -0.0008(3)
O1 0.040(2) 0.054(3) 0.032(3) -0.0024(19) 0.000(2) 0.0109(18)
O2 0.060(3) 0.076(3) 0.045(3) -0.005(2) -0.004(2) -0.034(2)
O3 0.050(2) 0.052(2) 0.049(2) -0.0081(18) 0.0060(19) -0.0218(17)
O4 0.0378(19) 0.0502(19) 0.052(2) 0.0070(18) -0.0059(17) -0.0147(16)
O5 0.063(3) 0.070(3) 0.039(3) -0.001(2) -0.011(2) -0.029(2)
O6 0.045(2) 0.045(2) 0.033(3) -0.0032(18) 0.000(2) -0.0113(17)
O7 0.21(2) 0.147(16) 0.133(13) -0.040(11) 0.031(14) 0.037(14)
O7A 0.25(3) 0.16(2) 0.125(12) -0.003(12) 0.038(13) -0.074(17)
N1 0.034(2) 0.046(2) 0.063(3) 0.002(2) -0.004(2) 0.0059(18)
N2 0.038(2) 0.042(2) 0.058(3) 0.004(2) 0.009(2) -0.0053(19)
N3 0.071(4) 0.069(4) 0.122(6) -0.016(4) 0.010(4) 0.001(3)
C1 0.045(3) 0.058(3) 0.076(4) 0.003(3) 0.011(3) 0.014(3)
C2 0.058(4) 0.072(4) 0.117(6) 0.005(4) 0.031(4) 0.023(3)
C3 0.037(3) 0.060(4) 0.166(7) 0.015(5) 0.009(4) 0.015(3)
C4 0.053(4) 0.067(4) 0.134(6) 0.021(4) -0.020(4) 0.011(3)
C5 0.047(3) 0.062(3) 0.090(4) 0.014(3) -0.020(3) 0.003(3)
C6 0.075(5) 0.108(6) 0.056(4) 0.003(4) 0.019(3) 0.045(4)
C7 0.034(2) 0.038(2) 0.045(3) -0.006(2) 0.000(2) -0.002(2)
C8 0.029(2) 0.040(2) 0.037(2) -0.0060(19) -0.0004(19) -0.003(2)
C9 0.050(3) 0.054(3) 0.038(3) 0.004(2) 0.000(2) -0.020(3)
C10 0.050(3) 0.059(3) 0.034(3) 0.003(2) 0.000(2) -0.015(3)
C11 0.032(2) 0.038(2) 0.034(2) -0.0067(18) 0.0044(19) -0.006(2)
C12 0.039(3) 0.046(3) 0.042(3) 0.009(2) 0.001(2) -0.010(2)
C13 0.035(3) 0.052(3) 0.034(3) 0.002(2) -0.006(2) -0.008(2)
C14 0.026(2) 0.039(2) 0.043(3) -0.007(2) 0.000(2) -0.0006(19)
C15 0.057(4) 0.059(3) 0.075(4) 0.016(3) 0.014(3) 0.000(3)
C16 0.073(5) 0.060(4) 0.127(6) 0.021(4) 0.022(5) -0.017(3)
C17 0.076(5) 0.054(4) 0.152(7) -0.011(4) 0.021(5) -0.031(4)
C18 0.071(4) 0.064(4) 0.094(5) -0.021(3) 0.008(4) -0.028(3)
C19 0.047(3) 0.048(3) 0.064(3) -0.011(3) 0.007(3) -0.007(2)
C20 0.084(5) 0.088(5) 0.048(4) -0.010(3) -0.005(3) -0.052(4)
C21 0.146(12) 0.151(11) 0.149(9) -0.052(9) 0.045(9) -0.029(8)
C22 0.097(19) 0.16(3) 0.116(14) -0.034(17) 0.013(13) -0.030(16)
C22A 0.091(11) 0.109(11) 0.167(14) 0.037(12) -0.022(11) -0.020(10)
C23 0.087(10) 0.076(9) 0.21(2) 0.003(13) 0.028(13) 0.012(7)
C23A 0.13(2) 0.110(18) 0.14(2) 0.028(18) -0.016(17) -0.034(14)

loop_
_atom_type_symbol
_atom_type_description
_atom_type_scat_dispersion_real
_atom_type_scat_dispersion_imag
_atom_type_scat_source
C C 0.0033 0.0016 'International Tables Vol C Tables 4.2.6.8 and 6.1.1.4'
H H 0.0000 0.0000 'International Tables Vol C Tables 4.2.6.8 and 6.1.1.4'
N N 0.0061 0.0033 'International Tables Vol C Tables 4.2.6.8 and 6.1.1.4'
O O 0.0106 0.0060 'International Tables Vol C Tables 4.2.6.8 and 6.1.1.4'
Zn Zn 0.2839 1.4301 'International Tables Vol C Tables 4.2.6.8 and 6.1.1.4'

loop_
_geom_angle_atom_site_label_1
_geom_angle_atom_site_label_2
_geom_angle_atom_site_label_3
_geom_angle
_geom_angle_site_symmetry_1
_geom_angle_site_symmetry_3
_geom_angle_publ_flag
O6 Zn1 O1 173.01(11) . 2_665 ?
O6 Zn1 O3 93.80(16) . . ?
O1 Zn1 O3 91.04(16) 2_665 . ?
O6 Zn1 O4 92.10(17) . 3_465 ?
O1 Zn1 O4 92.81(16) 2_665 3_465 ?
O3 Zn1 O4 91.58(16) . 3_465 ?
O6 Zn1 N2 78.50(17) . . ?
O1 Zn1 N2 96.54(17) 2_665 . ?
O3 Zn1 N2 172.23(19) . . ?
O4 Zn1 N2 89.77(15) 3_465 . ?
O6 Zn1 N1 96.33(18) . 2_665 ?
O1 Zn1 N1 78.81(18) 2_665 2_665 ?
O3 Zn1 N1 87.65(16) . 2_665 ?
O4 Zn1 N1 171.57(18) 3_465 2_665 ?
N2 Zn1 N1 92.12(17) . 2_665 ?
O1 Zn2 O6 116.69(13) . . ?
O1 Zn2 O5 112.4(2) . 4_644 ?
O6 Zn2 O5 103.85(19) . 4_644 ?
O1 Zn2 O2 107.7(2) . . ?
O6 Zn2 O2 111.8(2) . . ?
O5 Zn2 O2 103.59(15) 4_644 . ?
C6 O1 Zn2 120.6(4) . . ?
C6 O1 Zn1 116.9(4) . 2_664 ?
Zn2 O1 Zn1 120.1(2) . 2_664 ?
C7 O2 Zn2 124.3(4) . . ?
C7 O3 Zn1 139.2(4) . . ?
C14 O4 Zn1 140.8(4) . 3_565 ?
C14 O5 Zn2 122.8(4) . 4_655 ?
C20 O6 Zn2 121.9(4) . . ?
C20 O6 Zn1 117.7(4) . . ?
Zn2 O6 Zn1 120.3(2) . . ?
C1 N1 C5 118.9(5) . . ?
C1 N1 Zn1 112.4(4) . 2_664 ?
C5 N1 Zn1 128.3(4) . 2_664 ?
C19 N2 C15 119.3(5) . . ?
C19 N2 Zn1 112.7(3) . . ?
C15 N2 Zn1 127.9(4) . . ?
C21 N3 C22 157(2) . . ?
C21 N3 C23 143.6(17) . . ?
C22 N3 C23 59.2(17) . . ?
C21 N3 C22A 99.1(13) . . ?
C21 N3 C23A 89.0(19) . . ?
C22A N3 C23A 171.8(17) . . ?
N1 C1 C2 121.5(6) . . ?
N1 C1 C6 116.5(5) . . ?
C2 C1 C6 121.9(6) . . ?
C3 C2 C1 118.4(7) . . ?
C3 C2 H2 120.8 . . ?
C1 C2 H2 120.8 . . ?
C4 C3 C2 119.1(6) . . ?
C4 C3 H3 120.5 . . ?
C2 C3 H3 120.5 . . ?
C3 C4 C5 119.6(7) . . ?
C3 C4 H4 120.2 . . ?
C5 C4 H4 120.2 . . ?
N1 C5 C4 122.4(7) . . ?
N1 C5 H5 118.8 . . ?
C4 C5 H5 118.8 . . ?
O1 C6 C1 113.0(5) . . ?
O1 C6 H6A 109.0 . . ?
C1 C6 H6A 109.0 . . ?
O1 C6 H6B 109.0 . . ?
C1 C6 H6B 109.0 . . ?
H6A C6 H6B 107.8 . . ?
O3 C7 O2 127.1(5) . . ?
O3 C7 C8 117.8(5) . . ?
O2 C7 C8 115.2(5) . . ?
C9 C8 C13 119.4(5) . . ?
C9 C8 C7 119.9(5) . . ?
C13 C8 C7 120.7(5) . . ?
C8 C9 C10 120.9(5) . . ?
C8 C9 H9 119.6 . . ?
C10 C9 H9 119.6 . . ?
C9 C10 C11 119.9(6) . . ?
C9 C10 H10 120.0 . . ?
C11 C10 H10 120.0 . . ?
C12 C11 C10 119.2(5) . . ?
C12 C11 C14 120.2(5) . . ?
C10 C11 C14 120.6(5) . . ?
C11 C12 C13 120.4(5) . . ?
C11 C12 H12 119.8 . . ?
C13 C12 H12 119.8 . . ?
C8 C13 C12 120.2(5) . . ?
C8 C13 H13 119.9 . . ?
C12 C13 H13 119.9 . . ?
O4 C14 O5 125.7(5) . . ?
O4 C14 C11 118.3(5) . . ?
O5 C14 C11 116.0(5) . . ?
N2 C15 C16 121.4(7) . . ?
N2 C15 H15 119.3 . . ?
C16 C15 H15 119.3 . . ?
C17 C16 C15 119.7(7) . . ?
C17 C16 H16 120.1 . . ?
C15 C16 H16 120.1 . . ?
C16 C17 C18 119.5(6) . . ?
C16 C17 H17 120.2 . . ?
C18 C17 H17 120.2 . . ?
C17 C18 C19 119.0(7) . . ?
C17 C18 H18 120.5 . . ?
C19 C18 H18 120.5 . . ?
N2 C19 C18 121.1(6) . . ?
N2 C19 C20 116.5(5) . . ?
C18 C19 C20 122.4(6) . . ?
O6 C20 C19 114.5(5) . . ?
O6 C20 H20A 108.6 . . ?
C19 C20 H20A 108.6 . . ?
O6 C20 H20B 108.6 . . ?
C19 C20 H20B 108.6 . . ?
H20A C20 H20B 107.6 . . ?
O7 C21 N3 166(3) . . ?
N3 C21 O7A 107(2) . . ?
N3 C22 H22A 109.5 . . ?
N3 C22 H22B 109.5 . . ?
H22A C22 H22B 109.5 . . ?
N3 C22 H22C 109.5 . . ?
H22A C22 H22C 109.5 . . ?
H22B C22 H22C 109.5 . . ?
N3 C22A H22D 109.5 . . ?
N3 C22A H22E 109.5 . . ?
H22D C22A H22E 109.5 . . ?
N3 C22A H22F 109.5 . . ?
H22D C22A H22F 109.5 . . ?
H22E C22A H22F 109.5 . . ?
N3 C23 H23A 109.5 . . ?
N3 C23 H23B 109.5 . . ?
H23A C23 H23B 109.5 . . ?
N3 C23 H23C 109.5 . . ?
H23A C23 H23C 109.5 . . ?
H23B C23 H23C 109.5 . . ?
N3 C23A H23D 109.5 . . ?
N3 C23A H23E 109.5 . . ?
H23D C23A H23E 109.5 . . ?
N3 C23A H23F 109.5 . . ?
H23D C23A H23F 109.5 . . ?
H23E C23A H23F 109.5 . . ?

loop_
_geom_bond_atom_site_label_1
_geom_bond_atom_site_label_2
_geom_bond_distance
_geom_bond_site_symmetry_2
_geom_bond_publ_flag
Zn1 O6 2.010(5) . ?
Zn1 O1 2.013(5) 2_665 ?
Zn1 O3 2.137(3) . ?
Zn1 O4 2.149(3) 3_465 ?
Zn1 N2 2.160(4) . ?
Zn1 N1 2.179(4) 2_665 ?
Zn2 O1 1.907(4) . ?
Zn2 O6 1.915(4) . ?
Zn2 O5 1.957(4) 4_644 ?
Zn2 O2 1.960(4) . ?
O1 C6 1.385(8) . ?
O2 C7 1.245(7) . ?
O3 C7 1.233(7) . ?
O4 C14 1.229(7) . ?
O5 C14 1.270(7) . ?
O6 C20 1.367(7) . ?
O7 C21 1.09(2) . ?
O7A C21 1.35(3) . ?
N1 C1 1.320(8) . ?
N1 C5 1.335(7) . ?
N2 C19 1.335(7) . ?
N2 C15 1.350(7) . ?
N3 C21 1.241(15) . ?
N3 C22 1.34(3) . ?
N3 C23 1.367(16) . ?
N3 C22A 1.522(19) . ?
N3 C23A 1.58(3) . ?
C1 C2 1.392(8) . ?
C1 C6 1.508(9) . ?
C2 C3 1.379(11) . ?
C2 H2 0.9300 . ?
C3 C4 1.353(12) . ?
C3 H3 0.9300 . ?
C4 C5 1.356(9) . ?
C4 H4 0.9300 . ?
C5 H5 0.9300 . ?
C6 H6A 0.9700 . ?
C6 H6B 0.9700 . ?
C7 C8 1.511(7) . ?
C8 C9 1.373(7) . ?
C8 C13 1.380(7) . ?
C9 C10 1.380(7) . ?
C9 H9 0.9300 . ?
C10 C11 1.395(7) . ?
C10 H10 0.9300 . ?
C11 C12 1.374(7) . ?
C11 C14 1.507(7) . ?
C12 C13 1.391(7) . ?
C12 H12 0.9300 . ?
C13 H13 0.9300 . ?
C15 C16 1.370(10) . ?
C15 H15 0.9300 . ?
C16 C17 1.356(12) . ?
C16 H16 0.9300 . ?
C17 C18 1.376(11) . ?
C17 H17 0.9300 . ?
C18 C19 1.390(8) . ?
C18 H18 0.9300 . ?
C19 C20 1.478(8) . ?
C20 H20A 0.9700 . ?
C20 H20B 0.9700 . ?
C22 H22A 0.9600 . ?
C22 H22B 0.9600 . ?
C22 H22C 0.9600 . ?
C22A H22D 0.9600 . ?
C22A H22E 0.9600 . ?
C22A H22F 0.9600 . ?
C23 H23A 0.9600 . ?
C23 H23B 0.9600 . ?
C23 H23C 0.9600 . ?
C23A H23D 0.9600 . ?
C23A H23E 0.9600 . ?
C23A H23F 0.9600 . ?

loop_
_geom_torsion_atom_site_label_1
_geom_torsion_atom_site_label_2
_geom_torsion_atom_site_label_3
_geom_torsion_atom_site_label_4
_geom_torsion
_geom_torsion_site_symmetry_1
_geom_torsion_site_symmetry_2
_geom_torsion_site_symmetry_3
_geom_torsion_site_symmetry_4
_geom_torsion_publ_flag
C5 N1 C1 C2 -1.3(9) . . . . ?
Zn1 N1 C1 C2 172.5(5) 2_664 . . . ?
C5 N1 C1 C6 176.0(6) . . . . ?
Zn1 N1 C1 C6 -10.2(7) 2_664 . . . ?
N1 C1 C2 C3 1.3(10) . . . . ?
C6 C1 C2 C3 -175.9(7) . . . . ?
C1 C2 C3 C4 -0.7(11) . . . . ?
C2 C3 C4 C5 0.3(11) . . . . ?
C1 N1 C5 C4 0.8(9) . . . . ?
Zn1 N1 C5 C4 -171.8(5) 2_664 . . . ?
C3 C4 C5 N1 -0.3(10) . . . . ?
Zn2 O1 C6 C1 -178.4(5) . . . . ?
Zn1 O1 C6 C1 -15.8(9) 2_664 . . . ?
N1 C1 C6 O1 17.2(10) . . . . ?
C2 C1 C6 O1 -165.5(6) . . . . ?
Zn1 O3 C7 O2 24.9(10) . . . . ?
Zn1 O3 C7 C8 -155.2(4) . . . . ?
Zn2 O2 C7 O3 -4.8(9) . . . . ?
Zn2 O2 C7 C8 175.3(4) . . . . ?
O3 C7 C8 C9 21.4(7) . . . . ?
O2 C7 C8 C9 -158.7(6) . . . . ?
O3 C7 C8 C13 -159.0(5) . . . . ?
O2 C7 C8 C13 20.9(8) . . . . ?
C13 C8 C9 C10 -0.1(8) . . . . ?
C7 C8 C9 C10 179.4(5) . . . . ?
C8 C9 C10 C11 -1.0(9) . . . . ?
C9 C10 C11 C12 1.5(8) . . . . ?
C9 C10 C11 C14 -177.8(5) . . . . ?
C10 C11 C12 C13 -0.9(8) . . . . ?
C14 C11 C12 C13 178.4(5) . . . . ?
C9 C8 C13 C12 0.7(8) . . . . ?
C7 C8 C13 C12 -178.8(5) . . . . ?
C11 C12 C13 C8 -0.2(8) . . . . ?
Zn1 O4 C14 O5 16.9(9) 3_565 . . . ?
Zn1 O4 C14 C11 -163.6(4) 3_565 . . . ?
Zn2 O5 C14 O4 11.5(8) 4_655 . . . ?
Zn2 O5 C14 C11 -168.0(4) 4_655 . . . ?
C12 C11 C14 O4 -0.9(7) . . . . ?
C10 C11 C14 O4 178.3(5) . . . . ?
C12 C11 C14 O5 178.6(5) . . . . ?
C10 C11 C14 O5 -2.1(7) . . . . ?
C19 N2 C15 C16 -0.4(9) . . . . ?
Zn1 N2 C15 C16 -179.8(5) . . . . ?
N2 C15 C16 C17 -0.4(11) . . . . ?
C15 C16 C17 C18 0.8(12) . . . . ?
C16 C17 C18 C19 -0.5(12) . . . . ?
C15 N2 C19 C18 0.7(8) . . . . ?
Zn1 N2 C19 C18 -179.8(5) . . . . ?
C15 N2 C19 C20 -178.7(6) . . . . ?
Zn1 N2 C19 C20 0.8(7) . . . . ?
C17 C18 C19 N2 -0.2(10) . . . . ?
C17 C18 C19 C20 179.2(7) . . . . ?
Zn2 O6 C20 C19 172.4(5) . . . . ?
Zn1 O6 C20 C19 -3.1(9) . . . . ?
N2 C19 C20 O6 1.4(10) . . . . ?
C18 C19 C20 O6 -178.0(6) . . . . ?
C22 N3 C21 O7 -146(10) . . . . ?
C23 N3 C21 O7 35(10) . . . . ?
C22A N3 C21 O7A -178.2(15) . . . . ?
C23A N3 C21 O7A 0.8(17) . . . . ?
